data_1508780
loop_
_publ_author_name
'Miura, Takuya'
'Yadav, Navnath Dnyanoba'
'Iwasaki, Hiroki'
'Ozeki, Minoru'
'Kojima, Naoto'
'Yamashita, Masayuki'

_publ_section_title
;
 Novel Skeleton Transformation Reaction of \a-Pyrone Derivatives to
 Spirobicyclo[3.1.0]hexane Derivatives Using Dimethylsulfoxonium
 Methylide.
;
_journal_issue 23
_journal_name_full 'Organic letters'
_journal_page_first 6048
_journal_page_last 6051
_journal_paper_doi 10.1021/ol302942m
_journal_volume 14
_journal_year 2012
_chemical_formula_moiety 'C20 H21 Br O4'
_chemical_formula_sum 'C20 H21 Br O4'
_chemical_formula_weight 405.29
_space_group_IT_number 2
_symmetry_cell_setting triclinic
_symmetry_Int_Tables_number 2
_symmetry_space_group_name_Hall '-P 1'
_symmetry_space_group_name_H-M 'P -1'
_atom_sites_solution_hydrogens geom
_atom_sites_solution_primary direct
_atom_sites_solution_secondary difmap
_cell_angle_alpha 65.718(4)
_cell_angle_beta 84.358(3)
_cell_angle_gamma 78.742(4)
_cell_formula_units_Z 2
_cell_length_a 7.1334(8)
_cell_length_b 11.0837(14)
_cell_length_c 12.6786(13)
_cell_measurement_reflns_used 5597
_cell_measurement_temperature 296
_cell_measurement_theta_max 27.47
_cell_measurement_theta_min 3.19
_cell_volume 895.98(18)
_computing_cell_refinement 'RAPID AUTO'
_computing_data_collection 'RAPID AUTO (Rigaku, ????)'
_computing_data_reduction 'RAPID AUTO'
_computing_molecular_graphics 'CrystalStructure 4.0'
_computing_publication_material 'CrystalStructure 4.0 (Rigaku, 2010)'
_computing_structure_refinement 'SHELXL97 (Sheldrick, 2008)'
_computing_structure_solution 'Il Milione (Burla, et al., 2007)'
_diffrn_ambient_temperature 296
_diffrn_detector_area_resol_mean 10.000
_diffrn_measured_fraction_theta_full 0.990
_diffrn_measured_fraction_theta_max 0.990
_diffrn_measurement_device_type 'Rigaku R-AXIS RAPID'
_diffrn_measurement_method \w
_diffrn_radiation_type 'Mo K\a'
_diffrn_radiation_wavelength 0.71075
_diffrn_reflns_av_R_equivalents 0.0607
_diffrn_reflns_limit_h_max 9
_diffrn_reflns_limit_h_min -8
_diffrn_reflns_limit_k_max 14
_diffrn_reflns_limit_k_min -14
_diffrn_reflns_limit_l_max 16
_diffrn_reflns_limit_l_min -15
_diffrn_reflns_number 8892
_diffrn_reflns_theta_full 27.46
_diffrn_reflns_theta_max 27.47
_diffrn_standards_number 0
_exptl_absorpt_coefficient_mu 2.322
_exptl_absorpt_correction_T_max 0.793
_exptl_absorpt_correction_T_min 0.626
_exptl_absorpt_correction_type multi-scan
_exptl_absorpt_process_details 'ABSCOR (Rigaku, 1995)'
_exptl_crystal_colour colorless
_exptl_crystal_density_diffrn 1.502
_exptl_crystal_density_method 'not measured'
_exptl_crystal_description platelet
_exptl_crystal_F_000 416.00
_exptl_crystal_size_max 0.300
_exptl_crystal_size_mid 0.250
_exptl_crystal_size_min 0.100
_refine_diff_density_max 0.600
_refine_diff_density_min -0.720
_refine_ls_extinction_coef 0.013(3)
_refine_ls_extinction_method SHELXL
_refine_ls_goodness_of_fit_ref 1.130
_refine_ls_hydrogen_treatment constr
_refine_ls_number_parameters 300
_refine_ls_number_reflns 4068
_refine_ls_number_restraints 0
_refine_ls_R_factor_gt 0.0493
_refine_ls_shift/su_max 0.001
_refine_ls_structure_factor_coef Fsqd
_refine_ls_weighting_details 'w = 1/[\s^2^(Fo^2^)+(0.0492P)^2^+1.0720P] where P=(Fo^2^+2Fc^2^)/3'
_refine_ls_weighting_scheme calc
_refine_ls_wR_factor_ref 0.1617
_reflns_number_gt 2463
_reflns_number_total 4068
_reflns_threshold_expression F^2^>2.0\s(F^2^)
_cod_data_source_file ol302942m_si_002.cif
_cod_data_source_block SR-007
_cod_database_code 1508780

loop_
_symmetry_equiv_pos_site_id
_symmetry_equiv_pos_as_xyz
1 +X,+Y,+Z
2 -X,-Y,-Z

loop_
_atom_site_label
_atom_site_type_symbol
_atom_site_fract_x
_atom_site_fract_y
_atom_site_fract_z
_atom_site_U_iso_or_equiv
_atom_site_adp_type
_atom_site_occupancy
_atom_site_symmetry_multiplicity
_atom_site_calc_flag
_atom_site_refinement_flags
Br1 Br -0.69795(7) 1.35436(6) 0.12351(5) 0.0751(3) Uani 1.0 2 d .
O1 O 0.4130(5) 0.8272(5) 0.4380(3) 0.0786(11) Uani 1.0 2 d .
O2 O 0.7648(6) 0.8310(4) 0.0655(4) 0.0811(11) Uani 1.0 2 d .
O3 O -0.0251(8) 0.7012(6) 0.3681(5) 0.1197(18) Uani 1.0 2 d .
O4 O -0.0028(6) 0.8067(5) 0.4768(4) 0.0891(13) Uani 1.0 2 d .
C1 C 0.5025(6) 0.8542(5) 0.2434(4) 0.0491(10) Uani 1.0 2 d .
C2 C 0.3703(6) 0.8454(5) 0.3427(4) 0.0523(10) Uani 1.0 2 d .
C3 C 0.1612(6) 0.8789(5) 0.3002(4) 0.0518(10) Uani 1.0 2 d .
C4 C 0.1814(7) 0.8667(6) 0.1827(5) 0.0607(12) Uani 1.0 2 d .
C5 C 0.3891(7) 0.8662(5) 0.1461(4) 0.0515(10) Uani 1.0 2 d .
C6 C 0.5273(6) 0.7385(5) 0.2034(4) 0.0513(10) Uani 1.0 2 d .
C7 C 0.7150(7) 0.7299(5) 0.1398(4) 0.0572(11) Uani 1.0 2 d .
C8 C 0.8456(8) 0.5983(6) 0.1725(5) 0.0646(13) Uani 1.0 2 d .
C9 C 0.7520(10) 0.4772(6) 0.2296(6) 0.0755(15) Uani 1.0 2 d .
C10 C 0.6140(10) 0.4891(6) 0.3244(6) 0.0789(16) Uani 1.0 2 d .
C11 C 0.4558(8) 0.6069(6) 0.2756(6) 0.0699(14) Uani 1.0 2 d .
C12 C 0.1014(7) 1.0266(5) 0.2862(5) 0.0544(11) Uani 1.0 2 d .
C13 C -0.0986(6) 1.0950(5) 0.2453(4) 0.0497(10) Uani 1.0 2 d .
C14 C -0.1368(7) 1.1666(5) 0.1285(4) 0.0599(12) Uani 1.0 2 d .
C15 C -0.3160(8) 1.2388(5) 0.0922(5) 0.0617(12) Uani 1.0 2 d .
C16 C -0.4586(6) 1.2413(4) 0.1731(4) 0.0505(10) Uani 1.0 2 d .
C17 C -0.4266(7) 1.1688(5) 0.2884(4) 0.0578(11) Uani 1.0 2 d .
C18 C -0.2472(7) 1.0973(5) 0.3236(4) 0.0567(11) Uani 1.0 2 d .
C19 C 0.0357(8) 0.7852(7) 0.3811(5) 0.0778(16) Uani 1.0 2 d .
C20 C -0.1300(10) 0.7047(11) 0.5531(7) 0.153(5) Uani 1.0 2 d .
H1 H 0.6129 0.8952 0.2370 0.0523 Uiso 1.0 2 calc R
H2A H 0.1293 0.7910 0.1837 0.0651 Uiso 1.0 2 calc R
H3B H 0.1099 0.9345 0.1340 0.0745 Uiso 1.0 2 calc R
H4 H 0.4203 0.9213 0.0735 0.0524 Uiso 1.0 2 calc R
H5A H 0.9353 0.5991 0.2252 0.0814 Uiso 1.0 2 calc R
H6B H 0.9200 0.6085 0.0998 0.1147 Uiso 1.0 2 calc R
H7A H 0.6720 0.4709 0.1796 0.0857 Uiso 1.0 2 calc R
H8B H 0.8460 0.3979 0.2635 0.1017 Uiso 1.0 2 calc R
H9A H 0.6713 0.5035 0.3839 0.0953 Uiso 1.0 2 calc R
H10B H 0.5493 0.4066 0.3668 0.1115 Uiso 1.0 2 calc R
H11A H 0.3877 0.5692 0.2342 0.1024 Uiso 1.0 2 calc R
H12B H 0.3825 0.6157 0.3395 0.0632 Uiso 1.0 2 calc R
H13A H 0.1212 1.0305 0.3558 0.0716 Uiso 1.0 2 calc R
H14B H 0.1888 1.0789 0.2357 0.0808 Uiso 1.0 2 calc R
H15 H -0.0397 1.1688 0.0748 0.0661 Uiso 1.0 2 calc R
H16 H -0.3364 1.2874 0.0174 0.0461 Uiso 1.0 2 calc R
H17 H -0.5215 1.1743 0.3421 0.0531 Uiso 1.0 2 calc R
H18 H -0.2184 1.0511 0.3984 0.0587 Uiso 1.0 2 calc R
H19A H -0.1062 0.6282 0.5333 0.1832 Uiso 1.0 2 calc R
H20B H -0.2620 0.7459 0.5406 0.1832 Uiso 1.0 2 calc R
H21C H -0.1012 0.6765 0.6330 0.1832 Uiso 1.0 2 calc R

loop_
_atom_site_aniso_label
_atom_site_aniso_U_11
_atom_site_aniso_U_22
_atom_site_aniso_U_33
_atom_site_aniso_U_12
_atom_site_aniso_U_13
_atom_site_aniso_U_23
Br1 0.0579(4) 0.0708(4) 0.0879(5) 0.0046(3) -0.0196(3) -0.0263(3)
O1 0.0543(19) 0.121(4) 0.057(2) 0.004(2) -0.0097(16) -0.039(3)
O2 0.079(3) 0.069(3) 0.080(3) -0.014(2) 0.027(2) -0.020(2)
O3 0.100(4) 0.102(4) 0.160(5) -0.061(4) 0.030(4) -0.043(4)
O4 0.061(3) 0.099(4) 0.075(3) -0.008(2) 0.0048(19) -0.007(3)
C1 0.045(3) 0.047(3) 0.055(3) -0.0078(19) -0.0021(18) -0.020(2)
C2 0.044(3) 0.059(3) 0.049(3) -0.0054(19) -0.0033(18) -0.018(2)
C3 0.037(2) 0.056(3) 0.054(3) -0.0067(18) -0.0023(17) -0.014(2)
C4 0.055(3) 0.058(3) 0.072(3) 0.002(3) -0.019(3) -0.030(3)
C5 0.057(3) 0.043(3) 0.049(3) -0.006(2) -0.002(2) -0.015(2)
C6 0.050(3) 0.044(3) 0.055(3) -0.0097(19) 0.0040(18) -0.0147(19)
C7 0.058(3) 0.057(3) 0.058(3) -0.006(3) 0.003(2) -0.027(3)
C8 0.062(3) 0.061(4) 0.073(4) -0.003(3) -0.003(3) -0.032(3)
C9 0.073(4) 0.053(4) 0.097(5) -0.000(3) -0.008(4) -0.030(3)
C10 0.096(5) 0.046(3) 0.081(4) -0.010(3) -0.004(4) -0.012(3)
C11 0.068(4) 0.046(3) 0.087(4) -0.012(3) 0.007(3) -0.019(3)
C12 0.047(3) 0.057(3) 0.061(3) -0.007(2) -0.003(2) -0.026(3)
C13 0.047(3) 0.047(3) 0.055(3) -0.0050(18) -0.0020(18) -0.021(2)
C14 0.058(3) 0.062(3) 0.051(3) -0.004(3) 0.007(2) -0.019(3)
C15 0.074(4) 0.055(3) 0.046(3) 0.000(3) -0.010(3) -0.014(3)
C16 0.049(3) 0.041(3) 0.060(3) 0.0006(18) -0.0103(19) -0.020(2)
C17 0.053(3) 0.059(3) 0.058(3) 0.002(3) -0.000(2) -0.025(3)
C18 0.056(3) 0.064(3) 0.045(3) -0.001(3) -0.002(2) -0.021(3)
C19 0.048(3) 0.082(4) 0.077(4) 0.001(3) 0.005(3) -0.011(3)
C20 0.065(4) 0.208(11) 0.088(5) -0.007(6) 0.024(4) 0.024(6)

loop_
_atom_type_symbol
_atom_type_description
_atom_type_scat_dispersion_real
_atom_type_scat_dispersion_imag
_atom_type_scat_source
C C 0.0033 0.0016
;
International Tables for Crystallography
(1992, Vol. C, Tables 4.2.6.8 and 6.1.1.4)
;
H H 0.0000 0.0000
;
International Tables for Crystallography
(1992, Vol. C, Table 6.1.1.4)
;
Br Br -0.2901 2.4595
;
International Tables for Crystallography
(1992, Vol. C, Tables 4.2.6.8 and 6.1.1.4)
;
O O 0.0106 0.0060
;
International Tables for Crystallography
(1992, Vol. C, Tables 4.2.6.8 and 6.1.1.4)
;

loop_
_geom_angle_atom_site_label_1
_geom_angle_atom_site_label_2
_geom_angle_atom_site_label_3
_geom_angle
_geom_angle_publ_flag
C19 O4 C20 106.3(7) yes
C2 C1 C5 108.0(4) yes
C2 C1 C6 116.8(4) yes
C5 C1 C6 59.5(4) yes
O1 C2 C1 126.6(4) yes
O1 C2 C3 124.7(4) yes
C1 C2 C3 108.5(4) yes
C2 C3 C4 104.5(4) yes
C2 C3 C12 101.7(5) yes
C2 C3 C19 113.2(4) yes
C4 C3 C12 112.0(4) yes
C4 C3 C19 110.2(6) yes
C12 C3 C19 114.5(5) yes
C3 C4 C5 106.8(5) yes
C1 C5 C4 109.6(5) yes
C1 C5 C6 61.9(4) yes
C4 C5 C6 117.6(4) yes
C1 C6 C5 58.6(4) yes
C1 C6 C7 110.1(5) yes
C1 C6 C11 122.4(5) yes
C5 C6 C7 114.7(4) yes
C5 C6 C11 120.7(4) yes
C7 C6 C11 117.1(5) yes
O2 C7 C6 120.4(5) yes
O2 C7 C8 119.9(5) yes
C6 C7 C8 119.6(4) yes
C7 C8 C9 115.6(5) yes
C8 C9 C10 111.3(7) yes
C9 C10 C11 110.6(5) yes
C6 C11 C10 113.4(5) yes
C3 C12 C13 117.1(5) yes
C12 C13 C14 121.3(4) yes
C12 C13 C18 120.9(4) yes
C14 C13 C18 117.6(4) yes
C13 C14 C15 121.1(5) yes
C14 C15 C16 119.5(5) yes
Br1 C16 C15 119.3(3) yes
Br1 C16 C17 119.8(4) yes
C15 C16 C17 120.7(4) yes
C16 C17 C18 119.2(5) yes
C13 C18 C17 121.8(4) yes
O3 C19 O4 121.0(6) yes
O3 C19 C3 128.2(7) yes
O4 C19 C3 110.9(7) yes
C2 C1 H1 116.833 no
C5 C1 H1 126.453 no
C6 C1 H1 117.171 no
C3 C4 H2A 113.311 no
C3 C4 H3B 108.445 no
C5 C4 H2A 114.714 no
C5 C4 H3B 110.989 no
H2A C4 H3B 102.482 no
C1 C5 H4 117.981 no
C4 C5 H4 119.439 no
C6 C5 H4 116.767 no
C7 C8 H5A 104.724 no
C7 C8 H6B 102.816 no
C9 C8 H5A 109.619 no
C9 C8 H6B 117.548 no
H5A C8 H6B 105.365 no
C8 C9 H7A 111.454 no
C8 C9 H8B 110.554 no
C10 C9 H7A 101.802 no
C10 C9 H8B 107.898 no
H7A C9 H8B 113.506 no
C9 C10 H9A 114.139 no
C9 C10 H10B 113.407 no
C11 C10 H9A 105.678 no
C11 C10 H10B 106.261 no
H9A C10 H10B 106.191 no
C6 C11 H11A 117.271 no
C6 C11 H12B 108.827 no
C10 C11 H11A 97.995 no
C10 C11 H12B 106.812 no
H11A C11 H12B 111.766 no
C3 C12 H13A 108.141 no
C3 C12 H14B 109.564 no
C13 C12 H13A 110.203 no
C13 C12 H14B 108.480 no
H13A C12 H14B 102.395 no
C13 C14 H15 119.329 no
C15 C14 H15 119.553 no
C14 C15 H16 119.838 no
C16 C15 H16 120.567 no
C16 C17 H17 120.045 no
C18 C17 H17 120.526 no
C13 C18 H18 115.833 no
C17 C18 H18 122.300 no
O4 C20 H19A 109.475 no
O4 C20 H20B 109.473 no
O4 C20 H21C 109.466 no
H19A C20 H20B 109.477 no
H19A C20 H21C 109.467 no
H20B C20 H21C 109.469 no

loop_
_geom_bond_atom_site_label_1
_geom_bond_atom_site_label_2
_geom_bond_distance
_geom_bond_publ_flag
Br1 C16 1.900(4) yes
O1 C2 1.200(7) yes
O2 C7 1.221(6) yes
O3 C19 1.175(11) yes
O4 C19 1.323(9) yes
O4 C20 1.538(10) yes
C1 C2 1.479(6) yes
C1 C5 1.488(8) yes
C1 C6 1.537(8) yes
C2 C3 1.559(6) yes
C3 C4 1.541(9) yes
C3 C12 1.548(8) yes
C3 C19 1.496(7) yes
C4 C5 1.508(7) yes
C5 C6 1.501(6) yes
C6 C7 1.501(7) yes
C6 C11 1.525(7) yes
C7 C8 1.488(7) yes
C8 C9 1.492(9) yes
C9 C10 1.510(10) yes
C10 C11 1.503(8) yes
C12 C13 1.510(6) yes
C13 C14 1.387(6) yes
C13 C18 1.384(7) yes
C14 C15 1.378(7) yes
C15 C16 1.376(7) yes
C16 C17 1.365(6) yes
C17 C18 1.375(7) yes
C1 H1 0.965 no
C4 H2A 0.976 no
C4 H3B 0.859 no
C5 H4 0.906 no
C8 H5A 0.974 no
C8 H6B 0.993 no
C9 H7A 0.925 no
C9 H8B 0.961 no
C10 H9A 0.973 no
C10 H10B 1.025 no
C11 H11A 0.998 no
C11 H12B 0.950 no
C12 H13A 0.927 no
C12 H14B 0.944 no
C14 H15 0.919 no
C15 H16 0.887 no
C17 H17 0.923 no
C18 H18 0.895 no
C20 H19A 0.960 no
C20 H20B 0.960 no
C20 H21C 0.960 no

loop_
_geom_contact_atom_site_label_1
_geom_contact_atom_site_label_2
_geom_contact_distance
_geom_contact_publ_flag
_geom_contact_site_symmetry_2
O1 O4 2.996(6) no .
O1 C5 3.562(7) no .
O1 C6 3.477(7) no .
O1 C12 2.992(6) no .
O1 C19 3.021(8) no .
O2 C1 2.848(6) no .
O2 C5 2.786(6) no .
O3 C2 3.431(8) no .
O3 C4 2.808(8) no .
O3 C12 3.593(9) no .
O3 C20 2.404(11) no .
O4 C2 3.019(6) no .
O4 C12 2.801(6) no .
O4 C13 3.335(5) no .
O4 C18 3.243(6) no .
C1 C12 3.247(7) no .
C2 C11 3.034(9) no .
C3 C6 3.178(7) no .
C3 C11 3.431(8) no .
C3 C14 3.461(6) no .
C3 C18 3.478(7) no .
C4 C11 2.995(7) no .
C4 C13 3.222(8) no .
C4 C14 3.487(8) no .
C5 C12 3.314(8) no .
C6 C9 2.928(8) no .
C7 C10 2.898(7) no .
C8 C11 2.955(8) no .
C13 C16 2.771(6) no .
C13 C19 3.138(8) no .
C14 C17 2.753(7) no .
C15 C18 2.740(7) no .
C18 C19 3.472(8) no .
O1 C10 3.587(7) no 2_666
O1 C17 3.499(7) no 2_576
O1 C18 3.497(7) no 2_576
O1 C20 3.490(8) no 1_655
O2 C4 3.588(6) no 2_675
O2 C5 3.377(5) no 2_675
O2 C14 3.434(7) no 2_675
O3 C7 3.462(9) no 1_455
O3 C8 3.390(11) no 1_455
C4 O2 3.588(6) no 2_675
C5 O2 3.377(5) no 2_675
C7 O3 3.462(9) no 1_655
C8 O3 3.390(11) no 1_655
C9 C16 3.591(10) no 1_645
C10 O1 3.587(7) no 2_666
C14 O2 3.434(7) no 2_675
C16 C9 3.591(10) no 1_465
C17 O1 3.499(7) no 2_576
C18 O1 3.497(7) no 2_576
C20 O1 3.490(8) no 1_455
Br1 H16 2.8992 no .
Br1 H17 2.8991 no .
O1 H1 2.6866 no .
O1 H12B 3.1242 no .
O1 H13A 2.6759 no .
O1 H14B 3.1780 no .
O2 H1 2.6298 no .
O2 H4 2.4746 no .
O2 H5A 2.6776 no .
O2 H6B 2.3760 no .
O3 H2A 2.3826 no .
O3 H3B 3.2437 no .
O3 H12B 2.9124 no .
O3 H19A 1.9817 no .
O3 H20B 2.7785 no .
O3 H21C 3.2544 no .
O4 H13A 2.5980 no .
O4 H18 2.6741 no .
C1 H2A 3.1164 no .
C1 H3B 3.0554 no .
C1 H9A 3.5541 no .
C1 H11A 3.4636 no .
C1 H12B 2.6898 no .
C1 H13A 3.5642 no .
C1 H14B 2.9810 no .
C2 H2A 3.0774 no .
C2 H3B 3.0872 no .
C2 H4 3.1629 no .
C2 H12B 2.5475 no .
C2 H13A 2.4887 no .
C2 H14B 2.5229 no .
C3 H1 3.2646 no .
C3 H4 3.1751 no .
C3 H12B 2.9002 no .
C3 H15 3.4640 no .
C3 H18 3.4344 no .
C4 H1 3.3207 no .
C4 H11A 3.1603 no .
C4 H12B 2.8638 no .
C4 H13A 3.3298 no .
C4 H14B 2.7091 no .
C4 H15 3.1885 no .
C5 H11A 3.0116 no .
C5 H12B 2.8550 no .
C5 H14B 3.0748 no .
C6 H2A 2.7994 no .
C6 H3B 3.2828 no .
C6 H5A 2.9981 no .
C6 H6B 3.3030 no .
C6 H7A 3.0722 no .
C6 H9A 2.7553 no .
C6 H10B 3.3793 no .
C7 H1 2.5625 no .
C7 H4 2.6011 no .
C7 H7A 2.7773 no .
C7 H8B 3.3276 no .
C7 H9A 3.1139 no .
C7 H11A 3.0619 no .
C7 H12B 3.3156 no .
C8 H9A 2.7153 no .
C8 H10B 3.3877 no .
C8 H11A 3.3296 no .
C9 H11A 2.6043 no .
C9 H12B 3.2723 no .
C10 H5A 2.7539 no .
C10 H6B 3.3812 no .
C11 H1 3.4226 no .
C11 H2A 2.7692 no .
C11 H4 3.3481 no .
C11 H5A 3.4086 no .
C11 H7A 2.5229 no .
C11 H8B 3.2909 no .
C12 H2A 3.3291 no .
C12 H3B 2.5181 no .
C12 H15 2.6679 no .
C12 H18 2.5957 no .
C13 H3B 2.8246 no .
C13 H16 3.2026 no .
C13 H17 3.2409 no .
C14 H3B 2.7979 no .
C14 H13A 3.2176 no .
C14 H14B 2.6147 no .
C14 H18 3.1591 no .
C15 H17 3.2143 no .
C16 H15 3.2063 no .
C16 H18 3.1842 no .
C17 H16 3.1824 no .
C18 H13A 2.6121 no .
C18 H14B 3.1958 no .
C18 H15 3.2019 no .
C19 H2A 2.5033 no .
C19 H3B 2.9297 no .
C19 H12B 2.9445 no .
C19 H13A 2.7854 no .
C19 H14B 3.3529 no .
C19 H18 3.2222 no .
C19 H19A 2.3067 no .
C19 H20B 2.7534 no .
C19 H21C 3.0479 no .
C20 H18 3.4766 no .
H1 H4 2.4866 no .
H1 H12B 3.4993 no .
H1 H14B 3.2979 no .
H2A H4 2.6995 no .
H2A H11A 2.6498 no .
H2A H12B 2.6673 no .
H3B H4 2.2684 no .
H3B H13A 3.4038 no .
H3B H14B 2.5935 no .
H3B H15 2.4323 no .
H4 H14B 3.3415 no .
H5A H7A 2.7956 no .
H5A H8B 2.2840 no .
H5A H9A 2.6453 no .
H6B H7A 2.4314 no .
H6B H8B 2.5134 no .
H7A H9A 2.7584 no .
H7A H10B 2.3134 no .
H7A H11A 2.2936 no .
H7A H12B 3.3934 no .
H8B H9A 2.4038 no .
H8B H10B 2.3841 no .
H8B H11A 3.4160 no .
H9A H11A 2.6963 no .
H9A H12B 2.1818 no .
H10B H11A 2.1170 no .
H10B H12B 2.2917 no .
H13A H15 3.4624 no .
H13A H18 2.4162 no .
H14B H15 2.4811 no .
H14B H18 3.3814 no .
H15 H16 2.2729 no .
H17 H18 2.3231 no .
H18 H20B 3.1740 no .
Br1 H6B 3.4522 no 1_365
Br1 H6B 3.2184 no 2_575
Br1 H7A 3.4044 no 1_465
Br1 H7A 3.5257 no 2_575
Br1 H8B 3.5946 no 1_365
Br1 H11A 3.3906 no 1_465
Br1 H14B 3.0271 no 1_455
Br1 H21C 3.1860 no 2_476
O1 H9A 3.5617 no 2_666
O1 H10B 2.7386 no 2_666
O1 H17 2.9591 no 2_576
O1 H18 3.0094 no 2_576
O1 H20B 2.5872 no 1_655
O2 H2A 2.9956 no 1_655
O2 H3B 3.2365 no 1_655
O2 H3B 3.0017 no 2_675
O2 H4 2.7295 no 2_675
O2 H14B 3.5261 no 2_675
O2 H15 2.5149 no 2_675
O3 H1 3.1289 no 1_455
O3 H5A 2.5610 no 1_455
O3 H9A 3.3076 no 1_455
O3 H19A 3.3034 no 2_566
O4 H8B 3.2901 no 2_666
O4 H13A 3.2671 no 2_576
O4 H18 3.3156 no 2_576
C2 H20B 3.5041 no 1_655
C4 H5A 3.5638 no 1_455
C4 H16 3.5850 no 2_575
C5 H4 3.2038 no 2_675
C5 H16 3.2627 no 2_575
C6 H16 3.3673 no 2_575
C7 H2A 3.3043 no 1_655
C7 H15 3.3608 no 2_675
C7 H16 3.5889 no 2_575
C8 H2A 3.2669 no 1_655
C8 H15 3.5063 no 2_675
C8 H21C 3.3501 no 2_666
C9 H21C 2.9828 no 2_666
C10 H21C 3.5779 no 2_666
C11 H16 3.5421 no 2_575
C13 H1 3.3405 no 1_455
C13 H8B 3.4039 no 1_465
C14 H1 3.5128 no 1_455
C14 H6B 3.4168 no 2_675
C14 H8B 3.5998 no 1_465
C15 H1 3.5988 no 1_455
C15 H4 3.4644 no 2_575
C15 H7A 3.1765 no 1_465
C16 H1 3.5200 no 1_455
C16 H7A 2.9090 no 1_465
C16 H8B 3.5567 no 1_465
C16 H14B 3.2247 no 1_455
C17 H1 3.3096 no 1_455
C17 H7A 3.2458 no 1_465
C17 H8B 3.3878 no 1_465
C17 H10B 3.1480 no 1_465
C17 H14B 3.3083 no 1_455
C17 H20B 3.2324 no 2_476
C18 H1 3.2132 no 1_455
C18 H8B 3.2868 no 1_465
C19 H1 3.4254 no 1_455
C19 H5A 3.5897 no 1_455
C20 H5A 3.5107 no 2_666
C20 H8B 2.9416 no 2_666
C20 H9A 3.5666 no 2_666
C20 H10B 3.3635 no 2_566
C20 H13A 3.5804 no 2_576
C20 H17 3.0430 no 2_476
H1 O3 3.1289 no 1_655
H1 C13 3.3405 no 1_655
H1 C14 3.5128 no 1_655
H1 C15 3.5988 no 1_655
H1 C16 3.5200 no 1_655
H1 C17 3.3096 no 1_655
H1 C18 3.2132 no 1_655
H1 C19 3.4254 no 1_655
H1 H18 3.5806 no 1_655
H2A O2 2.9956 no 1_455
H2A C7 3.3043 no 1_455
H2A C8 3.2669 no 1_455
H2A H5A 2.6084 no 1_455
H2A H6B 3.2744 no 1_455
H2A H15 3.2329 no 2_575
H2A H16 3.1659 no 2_575
H3B O2 3.2365 no 1_455
H3B O2 3.0017 no 2_675
H3B H3B 3.4952 no 2_575
H3B H15 3.3987 no 2_575
H4 O2 2.7295 no 2_675
H4 C5 3.2038 no 2_675
H4 C15 3.4644 no 2_575
H4 H4 2.3443 no 2_675
H4 H16 3.1473 no 2_575
H5A O3 2.5610 no 1_655
H5A C4 3.5638 no 1_655
H5A C19 3.5897 no 1_655
H5A C20 3.5107 no 2_666
H5A H2A 2.6084 no 1_655
H5A H11A 3.1873 no 1_655
H5A H19A 3.2242 no 2_666
H5A H21C 2.9071 no 2_666
H6B Br1 3.4522 no 1_745
H6B Br1 3.2184 no 2_575
H6B C14 3.4168 no 2_675
H6B H2A 3.2744 no 1_655
H6B H15 2.7712 no 2_675
H6B H16 3.3795 no 2_675
H7A Br1 3.4044 no 1_645
H7A Br1 3.5257 no 2_575
H7A C15 3.1765 no 1_645
H7A C16 2.9090 no 1_645
H7A C17 3.2458 no 1_645
H7A H16 3.4461 no 1_645
H7A H16 3.5090 no 2_575
H7A H17 3.5495 no 1_645
H8B Br1 3.5946 no 1_745
H8B O4 3.2901 no 2_666
H8B C13 3.4039 no 1_645
H8B C14 3.5998 no 1_645
H8B C16 3.5567 no 1_645
H8B C17 3.3878 no 1_645
H8B C18 3.2868 no 1_645
H8B C20 2.9416 no 2_666
H8B H19A 3.2060 no 2_666
H8B H21C 2.1697 no 2_666
H9A O1 3.5617 no 2_666
H9A O3 3.3076 no 1_655
H9A C20 3.5666 no 2_666
H9A H12B 3.2114 no 2_666
H9A H19A 3.4089 no 1_655
H9A H19A 3.2356 no 2_666
H9A H21C 3.3563 no 2_666
H10B O1 2.7386 no 2_666
H10B C17 3.1480 no 1_645
H10B C20 3.3635 no 2_566
H10B H17 2.8615 no 1_645
H10B H19A 3.3210 no 2_566
H10B H20B 2.7720 no 2_566
H10B H21C 3.4942 no 2_566
H11A Br1 3.3906 no 1_645
H11A H5A 3.1873 no 1_455
H11A H16 2.9435 no 2_575
H11A H19A 3.5714 no 2_566
H11A H21C 3.4858 no 2_566
H12B H9A 3.2114 no 2_666
H12B H19A 3.4150 no 2_566
H13A O4 3.2671 no 2_576
H13A C20 3.5804 no 2_576
H13A H17 3.2151 no 1_655
H13A H18 2.9786 no 2_576
H13A H20B 3.5749 no 2_576
H13A H21C 3.2832 no 2_576
H14B Br1 3.0271 no 1_655
H14B O2 3.5261 no 2_675
H14B C16 3.2247 no 1_655
H14B C17 3.3083 no 1_655
H14B H17 3.1282 no 1_655
H15 O2 2.5149 no 2_675
H15 C7 3.3608 no 2_675
H15 C8 3.5063 no 2_675
H15 H2A 3.2329 no 2_575
H15 H3B 3.3987 no 2_575
H15 H6B 2.7712 no 2_675
H16 C4 3.5850 no 2_575
H16 C5 3.2627 no 2_575
H16 C6 3.3673 no 2_575
H16 C7 3.5889 no 2_575
H16 C11 3.5421 no 2_575
H16 H2A 3.1659 no 2_575
H16 H4 3.1473 no 2_575
H16 H6B 3.3795 no 2_675
H16 H7A 3.4461 no 1_465
H16 H7A 3.5090 no 2_575
H16 H11A 2.9435 no 2_575
H17 O1 2.9591 no 2_576
H17 C20 3.0430 no 2_476
H17 H7A 3.5495 no 1_465
H17 H10B 2.8615 no 1_465
H17 H13A 3.2151 no 1_455
H17 H14B 3.1282 no 1_455
H17 H20B 2.3405 no 2_476
H17 H21C 2.9333 no 2_476
H18 O1 3.0094 no 2_576
H18 O4 3.3156 no 2_576
H18 H1 3.5806 no 1_455
H18 H13A 2.9786 no 2_576
H19A O3 3.3034 no 2_566
H19A H5A 3.2242 no 2_666
H19A H8B 3.2060 no 2_666
H19A H9A 3.4089 no 1_455
H19A H9A 3.2356 no 2_666
H19A H10B 3.3210 no 2_566
H19A H11A 3.5714 no 2_566
H19A H12B 3.4150 no 2_566
H19A H19A 3.3361 no 2_566
H20B O1 2.5872 no 1_455
H20B C2 3.5041 no 1_455
H20B C17 3.2324 no 2_476
H20B H10B 2.7720 no 2_566
H20B H13A 3.5749 no 2_576
H20B H17 2.3405 no 2_476
H21C Br1 3.1860 no 2_476
H21C C8 3.3501 no 2_666
H21C C9 2.9828 no 2_666
H21C C10 3.5779 no 2_666
H21C H5A 2.9071 no 2_666
H21C H8B 2.1697 no 2_666
H21C H9A 3.3563 no 2_666
H21C H10B 3.4942 no 2_566
H21C H11A 3.4858 no 2_566
H21C H13A 3.2832 no 2_576
H21C H17 2.9333 no 2_476

loop_
_geom_torsion_atom_site_label_1
_geom_torsion_atom_site_label_2
_geom_torsion_atom_site_label_3
_geom_torsion_atom_site_label_4
_geom_torsion
_geom_torsion_publ_flag
C20 O4 C19 O3 0.1(7) no
C20 O4 C19 C3 -179.5(4) no
C2 C1 C5 C4 0.6(5) no
C2 C1 C5 C6 -111.0(4) no
C5 C1 C2 O1 175.4(5) no
C5 C1 C2 C3 -10.5(5) no
C2 C1 C6 C5 96.0(4) no
C2 C1 C6 C7 -156.7(3) no
C2 C1 C6 C11 -12.8(6) no
C6 C1 C2 O1 111.2(6) no
C6 C1 C2 C3 -74.7(4) no
C5 C1 C6 C5 0.0(2) no
C5 C1 C6 C7 107.3(4) no
C5 C1 C6 C11 -108.8(4) no
C6 C1 C5 C4 111.6(4) no
C6 C1 C5 C6 0.00(18) no
O1 C2 C3 C4 -169.8(5) no
O1 C2 C3 C12 73.5(6) no
O1 C2 C3 C19 -49.9(8) no
C1 C2 C3 C4 15.9(5) no
C1 C2 C3 C12 -100.8(4) no
C1 C2 C3 C19 135.9(4) no
C2 C3 C4 C5 -15.2(5) no
C2 C3 C12 C13 -179.9(4) no
C2 C3 C19 O3 -108.2(6) no
C2 C3 C19 O4 71.4(6) no
C4 C3 C12 C13 69.0(5) no
C12 C3 C4 C5 94.1(4) no
C4 C3 C19 O3 8.5(7) no
C4 C3 C19 O4 -172.0(4) no
C19 C3 C4 C5 -137.1(4) no
C12 C3 C19 O3 135.9(6) no
C12 C3 C19 O4 -44.6(6) no
C19 C3 C12 C13 -57.4(6) no
C3 C4 C5 C1 9.5(5) no
C3 C4 C5 C6 77.3(6) no
C1 C5 C6 C1 0.00(18) no
C1 C5 C6 C7 -99.4(5) no
C1 C5 C6 C11 111.6(5) no
C4 C5 C6 C1 -98.6(6) no
C4 C5 C6 C7 161.9(5) no
C4 C5 C6 C11 13.0(8) no
C1 C6 C7 O2 -46.6(6) no
C1 C6 C7 C8 130.0(5) no
C1 C6 C11 C10 -110.9(5) no
C5 C6 C7 O2 17.2(8) no
C5 C6 C7 C8 -166.3(5) no
C5 C6 C11 C10 178.9(5) no
C7 C6 C11 C10 30.7(8) no
C11 C6 C7 O2 167.4(5) no
C11 C6 C7 C8 -16.1(8) no
O2 C7 C8 C9 -159.0(6) no
C6 C7 C8 C9 24.5(8) no
C7 C8 C9 C10 -47.0(8) no
C8 C9 C10 C11 62.1(8) no
C9 C10 C11 C6 -53.5(9) no
C3 C12 C13 C14 -91.1(5) no
C3 C12 C13 C18 94.2(6) no
C12 C13 C14 C15 -174.1(5) no
C12 C13 C18 C17 174.2(5) no
C14 C13 C18 C17 -0.7(9) no
C18 C13 C14 C15 0.8(9) no
C13 C14 C15 C16 0.9(9) no
C14 C15 C16 Br1 174.0(5) no
C14 C15 C16 C17 -2.7(9) no
Br1 C16 C17 C18 -174.0(4) no
C15 C16 C17 C18 2.7(9) no
C16 C17 C18 C13 -1.0(9) no
